data_4307914
loop_
_publ_author_name
'Liang Deng'
'Hoi-Shan Chan'
'Zuowei Xie'

_publ_section_title
;
Synthesis, Structure, Reactivity, and Thermal Isomerization of
Boron-Substituted 13-Vertex Cobaltacarboranes (\h5-Cp)Co(\h6-R2C2B10Me8H2)
(R = H, Et)
;
_journal_name_full 'Inorganic Chemistry'
_journal_page_first 2716
_journal_page_last 2724
_journal_paper_doi 10.1021/ic062423t
_journal_volume 46
_journal_year 2007
_chemical_formula_sum 'C15 H33 B10 Co'
_chemical_formula_weight 380.44
_chemical_name_systematic
; 
 ? 
;
_space_group_IT_number 61
_symmetry_cell_setting orthorhombic
_symmetry_space_group_name_Hall '-P 2ac 2ab'
_symmetry_space_group_name_H-M 'P b c a'
_atom_sites_solution_hydrogens geom
_atom_sites_solution_primary direct
_atom_sites_solution_secondary difmap
_audit_creation_method SHELXL-97
_cell_angle_alpha 90.00
_cell_angle_beta 90.00
_cell_angle_gamma 90.00
_cell_formula_units_Z 8
_cell_length_a 14.547(3)
_cell_length_b 15.511(3)
_cell_length_c 18.591(4)
_cell_measurement_temperature 293(2)
_cell_volume 4194.8(15)
_computing_cell_refinement 'Bruker FRAMBO'
_computing_data_collection 'Bruker FRAMBO'
_computing_data_reduction 'Bruker SAINT'
_computing_molecular_graphics 'Bruker SHELXTL'
_computing_publication_material 'Bruker SHELXTL'
_computing_structure_refinement 'SHELXL-97 (Sheldrick, 1997)'
_computing_structure_solution 'SHELXS-97 (Sheldrick, 1990)'
_diffrn_ambient_temperature 293(2)
_diffrn_measured_fraction_theta_full 0.999
_diffrn_measured_fraction_theta_max 0.999
_diffrn_measurement_device_type 'multiwire proportional'
_diffrn_measurement_method 'phi and omega scans'
_diffrn_radiation_monochromator graphite
_diffrn_radiation_source 'fine-focus sealed tube'
_diffrn_radiation_type MoK\a
_diffrn_radiation_wavelength 0.71073
_diffrn_reflns_av_R_equivalents 0.0000
_diffrn_reflns_av_sigmaI/netI 0.1755
_diffrn_reflns_limit_h_max 17
_diffrn_reflns_limit_h_min 0
_diffrn_reflns_limit_k_max 18
_diffrn_reflns_limit_k_min 0
_diffrn_reflns_limit_l_max 22
_diffrn_reflns_limit_l_min 0
_diffrn_reflns_number 3679
_diffrn_reflns_theta_full 24.99
_diffrn_reflns_theta_max 24.99
_diffrn_reflns_theta_min 2.19
_exptl_absorpt_coefficient_mu 0.814
_exptl_absorpt_correction_T_max 1.0000
_exptl_absorpt_correction_T_min 0.94543
_exptl_absorpt_correction_type empirical
_exptl_crystal_colour red
_exptl_crystal_density_diffrn 1.205
_exptl_crystal_density_method 'not measured'
_exptl_crystal_description Block
_exptl_crystal_F_000 1600
_exptl_crystal_size_max 0.40
_exptl_crystal_size_mid 0.30
_exptl_crystal_size_min 0.20
_refine_diff_density_max 0.318
_refine_diff_density_min -0.476
_refine_diff_density_rms 0.082
_refine_ls_extinction_method none
_refine_ls_goodness_of_fit_ref 0.975
_refine_ls_hydrogen_treatment riding
_refine_ls_matrix_type full
_refine_ls_number_parameters 235
_refine_ls_number_reflns 3679
_refine_ls_number_restraints 0
_refine_ls_restrained_S_all 0.975
_refine_ls_R_factor_all 0.1976
_refine_ls_R_factor_gt 0.0582
_refine_ls_shift/su_max 0.001
_refine_ls_shift/su_mean 0.000
_refine_ls_structure_factor_coef Fsqd
_refine_ls_weighting_details 'calc w=1/[\s^2^(Fo^2^)+(0.0558P)^2^+0.0000P] where P=(Fo^2^+2Fc^2^)/3'
_refine_ls_weighting_scheme calc
_refine_ls_wR_factor_gt 0.1348
_refine_ls_wR_factor_ref 0.1823
_reflns_number_gt 1591
_reflns_number_total 3679
_reflns_threshold_expression >2sigma(I)
_cod_data_source_file ic062423tsi20061218_054606_4.cif
_cod_data_source_block 5
_cod_depositor_comments
;
The following automatic conversions were performed:
'_symmetry_cell_setting' value 'Orthorhombic' changed to 'orthorhombic'
according to '/home/saulius/struct/CIF-dictionaries/cif_core.dic'
dictionary named 'cif_core.dic' version 2.4.1 from
2010-06-29.

'_exptl_absorpt_correction_type' value 'Empirical' changed to
'empirical' according to
'/home/saulius/struct/CIF-dictionaries/cif_core.dic' dictionary named
'cif_core.dic' version 2.4.1 from 2010-06-29.

Automatic conversion script
Id: cif_fix_enum 1527 2010-12-29 10:47:43Z saulius 
;
_cod_original_cell_volume 4194.8(14)
_cod_database_code 4307914

loop_
_symmetry_equiv_pos_as_xyz
'x, y, z'
'-x+1/2, -y, z+1/2'
'-x, y+1/2, -z+1/2'
'x+1/2, -y+1/2, -z'
'-x, -y, -z'
'x-1/2, y, -z-1/2'
'x, -y-1/2, z-1/2'
'-x-1/2, y-1/2, z'

loop_
_atom_site_label
_atom_site_type_symbol
_atom_site_fract_x
_atom_site_fract_y
_atom_site_fract_z
_atom_site_U_iso_or_equiv
_atom_site_adp_type
_atom_site_occupancy
_atom_site_symmetry_multiplicity
_atom_site_calc_flag
_atom_site_refinement_flags
_atom_site_disorder_assembly
_atom_site_disorder_group
Co4 Co 0.31254(6) 0.08444(5) 0.74515(4) 0.0349(3) Uani 1 1 d . . .
C1 C 0.4153(4) 0.1283(4) 0.8064(3) 0.0374(16) Uani 1 1 d . . .
H1 H 0.4861 0.1360 0.7866 0.045 Uiso 1 1 calc R . .
C2 C 0.3944(5) 0.2966(4) 0.7678(4) 0.057(2) Uani 1 1 d . . .
H2A H 0.4042 0.3359 0.8069 0.085 Uiso 1 1 calc R . .
H2B H 0.3514 0.3212 0.7344 0.085 Uiso 1 1 calc R . .
H2C H 0.4517 0.2860 0.7438 0.085 Uiso 1 1 calc R . .
C3 C 0.4740(5) -0.0317(4) 0.8390(4) 0.055(2) Uani 1 1 d . . .
H3A H 0.4960 -0.0381 0.8874 0.082 Uiso 1 1 calc R . .
H3B H 0.5236 -0.0136 0.8085 0.082 Uiso 1 1 calc R . .
H3C H 0.4505 -0.0859 0.8223 0.082 Uiso 1 1 calc R . .
C5 C 0.4635(5) 0.1968(5) 0.9381(4) 0.075(3) Uani 1 1 d . . .
H5A H 0.4417 0.2498 0.9585 0.113 Uiso 1 1 calc R . .
H5B H 0.5151 0.2084 0.9074 0.113 Uiso 1 1 calc R . .
H5C H 0.4820 0.1584 0.9759 0.113 Uiso 1 1 calc R . .
C6 C 0.1788(4) 0.2560(4) 0.7396(4) 0.0486(18) Uani 1 1 d . . .
H6A H 0.1458 0.2955 0.7697 0.073 Uiso 1 1 calc R . .
H6B H 0.1367 0.2276 0.7076 0.073 Uiso 1 1 calc R . .
H6C H 0.2238 0.2869 0.7120 0.073 Uiso 1 1 calc R . .
C8 C 0.3585(5) -0.0082(5) 0.9851(3) 0.063(2) Uani 1 1 d . . .
H8A H 0.3208 -0.0587 0.9894 0.094 Uiso 1 1 calc R . .
H8B H 0.3534 0.0257 1.0282 0.094 Uiso 1 1 calc R . .
H8C H 0.4214 -0.0250 0.9783 0.094 Uiso 1 1 calc R . .
C9 C 0.2781(4) 0.2175(4) 0.8668(3) 0.0384(17) Uani 1 1 d . . .
H9 H 0.2739 0.2859 0.8820 0.046 Uiso 1 1 calc R . .
C11 C 0.2607(6) 0.1848(5) 1.0155(4) 0.076(3) Uani 1 1 d . . .
H11A H 0.1988 0.1766 1.0320 0.115 Uiso 1 1 calc R . .
H11B H 0.2748 0.2452 1.0149 0.115 Uiso 1 1 calc R . .
H11C H 0.3024 0.1556 1.0474 0.115 Uiso 1 1 calc R . .
C12 C 0.0888(4) 0.2160(5) 0.8975(4) 0.060(2) Uani 1 1 d . . .
H12A H 0.0471 0.2212 0.8577 0.090 Uiso 1 1 calc R . .
H12B H 0.1057 0.2724 0.9141 0.090 Uiso 1 1 calc R . .
H12C H 0.0595 0.1850 0.9358 0.090 Uiso 1 1 calc R . .
C13 C 0.1319(5) 0.0055(5) 0.9488(3) 0.065(2) Uani 1 1 d . . .
H13A H 0.1562 -0.0502 0.9606 0.098 Uiso 1 1 calc R . .
H13B H 0.0763 -0.0012 0.9215 0.098 Uiso 1 1 calc R . .
H13C H 0.1189 0.0366 0.9923 0.098 Uiso 1 1 calc R . .
C20 C 0.3985(6) 0.0622(6) 0.6592(4) 0.057(2) Uani 1 1 d . . .
H20A H 0.4652 0.0710 0.6587 0.069 Uiso 1 1 calc R . .
C21 C 0.3529(7) -0.0151(5) 0.6779(4) 0.058(2) Uani 1 1 d . . .
H21A H 0.3820 -0.0693 0.6926 0.070 Uiso 1 1 calc R . .
C22 C 0.2596(6) 0.0003(6) 0.6720(4) 0.059(2) Uani 1 1 d . . .
H22A H 0.2106 -0.0417 0.6811 0.071 Uiso 1 1 calc R . .
C23 C 0.2472(6) 0.0853(6) 0.6478(4) 0.066(2) Uani 1 1 d . . .
H23A H 0.1882 0.1130 0.6372 0.079 Uiso 1 1 calc R . .
C24 C 0.3332(7) 0.1228(5) 0.6409(3) 0.064(3) Uani 1 1 d . . .
H24A H 0.3455 0.1819 0.6249 0.077 Uiso 1 1 calc R . .
B2 B 0.3547(6) 0.2087(5) 0.7979(4) 0.042(2) Uani 1 1 d . . .
B3 B 0.3949(6) 0.0381(5) 0.8372(4) 0.039(2) Uani 1 1 d . . .
B5 B 0.3838(6) 0.1534(6) 0.8924(4) 0.045(2) Uani 1 1 d . . .
B6 B 0.2286(5) 0.1864(5) 0.7881(4) 0.041(2) Uani 1 1 d . . .
B7 B 0.2755(5) 0.0073(5) 0.8387(4) 0.0332(18) Uani 1 1 d . . .
H7 H 0.2643 -0.0618 0.8288 0.040 Uiso 1 1 calc R . .
B8 B 0.3252(6) 0.0475(5) 0.9178(4) 0.042(2) Uani 1 1 d . . .
B10 B 0.1902(5) 0.0814(5) 0.8087(3) 0.0345(16) Uani 1 1 d . . .
H10 H 0.1303 0.0566 0.7790 0.041 Uiso 1 1 calc R . .
B11 B 0.2712(6) 0.1461(5) 0.9360(4) 0.048(2) Uani 1 1 d . . .
B12 B 0.1788(6) 0.1651(5) 0.8723(4) 0.0390(18) Uani 1 1 d . . .
B13 B 0.2049(5) 0.0573(5) 0.9026(4) 0.0373(19) Uani 1 1 d . . .

loop_
_atom_site_aniso_label
_atom_site_aniso_U_11
_atom_site_aniso_U_22
_atom_site_aniso_U_33
_atom_site_aniso_U_23
_atom_site_aniso_U_13
_atom_site_aniso_U_12
Co4 0.0435(5) 0.0350(4) 0.0263(4) -0.0016(5) 0.0004(5) 0.0005(5)
C1 0.032(4) 0.041(4) 0.039(4) -0.007(3) 0.004(3) 0.000(3)
C2 0.048(4) 0.050(4) 0.072(6) -0.001(4) -0.001(4) 0.005(4)
C3 0.051(5) 0.055(5) 0.058(5) 0.011(4) -0.001(4) 0.011(4)
C5 0.065(6) 0.092(6) 0.070(6) -0.009(5) -0.023(5) -0.027(5)
C6 0.041(4) 0.040(3) 0.065(5) 0.008(4) -0.012(4) -0.001(3)
C8 0.069(6) 0.086(6) 0.033(4) 0.017(4) -0.004(4) 0.007(5)
C9 0.041(4) 0.036(4) 0.038(4) -0.010(3) -0.003(3) -0.003(3)
C11 0.093(7) 0.090(7) 0.046(4) -0.027(5) 0.001(5) 0.009(6)
C12 0.043(5) 0.071(6) 0.065(5) -0.013(5) 0.012(4) 0.008(4)
C13 0.060(6) 0.080(6) 0.055(5) 0.005(4) 0.014(4) -0.009(5)
C20 0.058(5) 0.082(7) 0.032(4) -0.004(4) 0.016(4) -0.005(5)
C21 0.093(7) 0.044(5) 0.037(4) -0.014(4) 0.010(5) 0.008(5)
C22 0.075(7) 0.059(6) 0.043(4) -0.016(4) -0.003(5) -0.019(5)
C23 0.071(6) 0.092(7) 0.035(4) -0.020(5) -0.019(4) 0.020(6)
C24 0.112(8) 0.054(5) 0.027(4) 0.012(4) 0.011(5) 0.000(6)
B2 0.038(5) 0.036(4) 0.051(5) -0.001(4) -0.004(4) -0.005(4)
B3 0.041(5) 0.043(5) 0.032(4) -0.001(4) 0.001(4) -0.002(4)
B5 0.040(5) 0.061(6) 0.035(5) -0.002(4) -0.007(4) -0.006(5)
B6 0.041(5) 0.045(5) 0.037(4) -0.004(4) 0.000(4) -0.001(4)
B7 0.042(5) 0.033(4) 0.025(4) 0.006(3) 0.004(3) 0.002(4)
B8 0.040(5) 0.057(5) 0.028(4) 0.014(4) 0.004(4) -0.002(4)
B10 0.034(4) 0.040(4) 0.029(3) 0.000(4) -0.001(4) 0.000(5)
B11 0.061(6) 0.053(5) 0.029(4) -0.002(4) 0.000(4) 0.000(5)
B12 0.036(5) 0.041(4) 0.040(4) -0.003(4) -0.004(4) 0.002(4)
B13 0.034(5) 0.046(5) 0.032(4) 0.003(3) 0.003(3) 0.000(4)

loop_
_atom_type_symbol
_atom_type_description
_atom_type_scat_dispersion_real
_atom_type_scat_dispersion_imag
_atom_type_scat_source
C C 0.0033 0.0016 'International Tables Vol C Tables 4.2.6.8 and 6.1.1.4'
H H 0.0000 0.0000 'International Tables Vol C Tables 4.2.6.8 and 6.1.1.4'
B B 0.0013 0.0007 'International Tables Vol C Tables 4.2.6.8 and 6.1.1.4'
Co Co 0.3494 0.9721 'International Tables Vol C Tables 4.2.6.8 and 6.1.1.4'

loop_
_geom_angle_atom_site_label_1
_geom_angle_atom_site_label_2
_geom_angle_atom_site_label_3
_geom_angle
_geom_angle_site_symmetry_1
_geom_angle_site_symmetry_3
_geom_angle_publ_flag
C1 Co4 C22 151.8(3) . . ?
C1 Co4 C23 148.2(3) . . ?
C22 Co4 C23 40.3(3) . . ?
C1 Co4 C24 109.3(3) . . ?
C22 Co4 C24 67.1(3) . . ?
C23 Co4 C24 39.6(3) . . ?
C1 Co4 C20 92.6(3) . . ?
C22 Co4 C20 66.7(3) . . ?
C23 Co4 C20 66.2(3) . . ?
C24 Co4 C20 39.2(3) . . ?
C1 Co4 C21 112.7(3) . . ?
C22 Co4 C21 39.3(3) . . ?
C23 Co4 C21 66.6(3) . . ?
C24 Co4 C21 66.7(3) . . ?
C20 Co4 C21 40.0(3) . . ?
C1 Co4 B10 108.4(3) . . ?
C22 Co4 B10 92.3(3) . . ?
C23 Co4 B10 95.9(3) . . ?
C24 Co4 B10 130.6(3) . . ?
C20 Co4 B10 158.7(3) . . ?
C21 Co4 B10 123.6(3) . . ?
C1 Co4 B6 87.9(3) . . ?
C22 Co4 B6 120.3(3) . . ?
C23 Co4 B6 93.4(3) . . ?
C24 Co4 B6 102.7(3) . . ?
C20 Co4 B6 139.1(3) . . ?
C21 Co4 B6 158.8(3) . . ?
B10 Co4 B6 48.6(3) . . ?
C1 Co4 B7 85.3(3) . . ?
C22 Co4 B7 95.0(3) . . ?
C23 Co4 B7 126.5(4) . . ?
C24 Co4 B7 161.9(3) . . ?
C20 Co4 B7 132.7(3) . . ?
C21 Co4 B7 98.2(3) . . ?
B10 Co4 B7 48.7(3) . . ?
B6 Co4 B7 88.1(3) . . ?
C1 Co4 B3 42.6(3) . . ?
C22 Co4 B3 120.9(3) . . ?
C23 Co4 B3 160.0(3) . . ?
C24 Co4 B3 138.4(4) . . ?
C20 Co4 B3 102.5(3) . . ?
C21 Co4 B3 94.1(3) . . ?
B10 Co4 B3 91.0(3) . . ?
B6 Co4 B3 105.1(3) . . ?
B7 Co4 B3 48.5(3) . . ?
C1 Co4 B2 41.9(3) . . ?
C22 Co4 B2 160.8(3) . . ?
C23 Co4 B2 120.5(3) . . ?
C24 Co4 B2 97.1(3) . . ?
C20 Co4 B2 108.5(3) . . ?
C21 Co4 B2 145.6(3) . . ?
B10 Co4 B2 90.3(3) . . ?
B6 Co4 B2 50.4(3) . . ?
B7 Co4 B2 100.9(3) . . ?
B3 Co4 B2 78.1(3) . . ?
B2 C1 B3 131.7(6) . . ?
B2 C1 B5 75.9(5) . . ?
B3 C1 B5 78.9(5) . . ?
B2 C1 Co4 77.8(4) . . ?
B3 C1 Co4 76.1(4) . . ?
B5 C1 Co4 114.2(4) . . ?
B12 C9 B6 63.0(4) . . ?
B12 C9 B11 65.4(4) . . ?
B6 C9 B11 116.2(5) . . ?
B12 C9 B2 125.2(5) . . ?
B6 C9 B2 66.9(4) . . ?
B11 C9 B2 123.7(6) . . ?
B12 C9 B5 115.7(5) . . ?
B6 C9 B5 114.3(5) . . ?
B11 C9 B5 61.0(4) . . ?
B2 C9 B5 67.4(4) . . ?
C24 C20 C21 108.4(8) . . ?
C24 C20 Co4 70.0(4) . . ?
C21 C20 Co4 70.5(4) . . ?
C22 C21 C20 107.1(8) . . ?
C22 C21 Co4 69.0(5) . . ?
C20 C21 Co4 69.5(4) . . ?
C21 C22 C23 108.3(8) . . ?
C21 C22 Co4 71.7(5) . . ?
C23 C22 Co4 70.1(4) . . ?
C24 C23 C22 107.9(8) . . ?
C24 C23 Co4 70.4(4) . . ?
C22 C23 Co4 69.6(4) . . ?
C20 C24 C23 108.3(7) . . ?
C20 C24 Co4 70.8(4) . . ?
C23 C24 Co4 70.0(4) . . ?
C1 B2 C2 121.8(6) . . ?
C1 B2 C9 111.3(6) . . ?
C2 B2 C9 115.8(6) . . ?
C1 B2 B6 114.9(5) . . ?
C2 B2 B6 118.8(6) . . ?
C9 B2 B6 56.5(4) . . ?
C1 B2 B5 55.9(4) . . ?
C2 B2 B5 127.1(6) . . ?
C9 B2 B5 60.8(4) . . ?
B6 B2 B5 102.3(5) . . ?
C1 B2 Co4 60.3(3) . . ?
C2 B2 Co4 133.1(5) . . ?
C9 B2 Co4 102.6(4) . . ?
B6 B2 Co4 62.1(3) . . ?
B5 B2 Co4 94.2(4) . . ?
C1 B3 C3 119.4(6) . . ?
C1 B3 B7 115.6(6) . . ?
C3 B3 B7 121.4(6) . . ?
C1 B3 B8 109.9(6) . . ?
C3 B3 B8 116.3(6) . . ?
B7 B3 B8 58.0(4) . . ?
C1 B3 B5 54.2(4) . . ?
C3 B3 B5 129.7(6) . . ?
B7 B3 B5 98.4(5) . . ?
B8 B3 B5 58.4(4) . . ?
C1 B3 Co4 61.4(3) . . ?
C3 B3 Co4 129.4(5) . . ?
B7 B3 Co4 64.9(3) . . ?
B8 B3 Co4 108.1(5) . . ?
B5 B3 Co4 93.5(4) . . ?
C5 B5 C1 113.7(6) . . ?
C5 B5 B11 116.3(6) . . ?
C1 B5 B11 129.8(6) . . ?
C5 B5 C9 120.3(6) . . ?
C1 B5 C9 95.8(5) . . ?
B11 B5 C9 54.3(4) . . ?
C5 B5 B8 124.0(6) . . ?
C1 B5 B8 99.0(5) . . ?
B11 B5 B8 55.8(4) . . ?
C9 B5 B8 98.7(5) . . ?
C5 B5 B2 116.2(6) . . ?
C1 B5 B2 48.1(4) . . ?
B11 B5 B2 103.1(5) . . ?
C9 B5 B2 51.8(4) . . ?
B8 B5 B2 119.5(5) . . ?
C5 B5 B3 125.1(6) . . ?
C1 B5 B3 47.0(3) . . ?
B11 B5 B3 103.7(5) . . ?
C9 B5 B3 113.1(5) . . ?
B8 B5 B3 54.2(4) . . ?
B2 B5 B3 87.2(4) . . ?
C6 B6 C9 119.4(6) . . ?
C6 B6 B12 116.6(6) . . ?
C9 B6 B12 57.3(4) . . ?
C6 B6 B10 127.5(6) . . ?
C9 B6 B10 102.1(5) . . ?
B12 B6 B10 60.2(4) . . ?
C6 B6 B2 112.2(5) . . ?
C9 B6 B2 56.6(4) . . ?
B12 B6 B2 110.5(5) . . ?
B10 B6 B2 117.3(6) . . ?
C6 B6 Co4 123.3(5) . . ?
C9 B6 Co4 106.7(4) . . ?
B12 B6 Co4 115.2(5) . . ?
B10 B6 Co4 65.3(3) . . ?
B2 B6 Co4 67.5(3) . . ?
B13 B7 B8 61.0(4) . . ?
B13 B7 B10 61.3(4) . . ?
B8 B7 B10 108.8(5) . . ?
B13 B7 B3 117.3(5) . . ?
B8 B7 B3 61.4(4) . . ?
B10 B7 B3 119.7(6) . . ?
B13 B7 Co4 116.4(5) . . ?
B8 B7 Co4 111.9(5) . . ?
B10 B7 Co4 64.4(3) . . ?
B3 B7 Co4 66.6(3) . . ?
C8 B8 B11 117.2(6) . . ?
C8 B8 B7 126.2(6) . . ?
B11 B8 B7 106.7(5) . . ?
C8 B8 B13 118.0(6) . . ?
B11 B8 B13 61.0(5) . . ?
B7 B8 B13 59.4(4) . . ?
C8 B8 B3 115.7(6) . . ?
B11 B8 B3 118.7(5) . . ?
B7 B8 B3 60.6(4) . . ?
B13 B8 B3 115.1(5) . . ?
C8 B8 B5 121.6(6) . . ?
B11 B8 B5 59.8(5) . . ?
B7 B8 B5 106.4(5) . . ?
B13 B8 B5 109.1(5) . . ?
B3 B8 B5 67.4(4) . . ?
B6 B10 B12 59.7(4) . . ?
B6 B10 B7 116.3(6) . . ?
B12 B10 B7 109.2(5) . . ?
B6 B10 B13 111.4(5) . . ?
B12 B10 B13 60.9(4) . . ?
B7 B10 B13 58.5(4) . . ?
B6 B10 Co4 66.2(3) . . ?
B12 B10 Co4 115.6(5) . . ?
B7 B10 Co4 66.9(3) . . ?
B13 B10 Co4 116.2(5) . . ?
C11 B11 C9 117.4(6) . . ?
C11 B11 B8 123.2(6) . . ?
C9 B11 B8 113.3(5) . . ?
C11 B11 B13 123.8(6) . . ?
C9 B11 B13 105.6(5) . . ?
B8 B11 B13 60.2(4) . . ?
C11 B11 B12 118.1(7) . . ?
C9 B11 B12 56.2(4) . . ?
B8 B11 B12 110.3(5) . . ?
B13 B11 B12 60.0(4) . . ?
C11 B11 B5 118.1(7) . . ?
C9 B11 B5 64.7(4) . . ?
B8 B11 B5 64.3(5) . . ?
B13 B11 B5 112.0(5) . . ?
B12 B11 B5 111.3(5) . . ?
C12 B12 C9 119.3(6) . . ?
C12 B12 B6 120.4(6) . . ?
C9 B12 B6 59.6(4) . . ?
C12 B12 B10 129.5(6) . . ?
C9 B12 B10 103.7(5) . . ?
B6 B12 B10 60.1(4) . . ?
C12 B12 B13 122.6(6) . . ?
C9 B12 B13 106.9(5) . . ?
B6 B12 B13 111.4(5) . . ?
B10 B12 B13 60.5(4) . . ?
C12 B12 B11 119.7(6) . . ?
C9 B12 B11 58.4(4) . . ?
B6 B12 B11 107.9(6) . . ?
B10 B12 B11 104.4(5) . . ?
B13 B12 B11 59.4(4) . . ?
C13 B13 B7 122.4(6) . . ?
C13 B13 B8 122.0(6) . . ?
B7 B13 B8 59.6(4) . . ?
C13 B13 B11 124.2(6) . . ?
B7 B13 B11 105.1(5) . . ?
B8 B13 B11 58.8(5) . . ?
C13 B13 B10 123.5(6) . . ?
B7 B13 B10 60.2(4) . . ?
B8 B13 B10 106.8(5) . . ?
B11 B13 B10 103.9(5) . . ?
C13 B13 B12 119.9(6) . . ?
B7 B13 B12 108.8(5) . . ?
B8 B13 B12 109.6(5) . . ?
B11 B13 B12 60.6(4) . . ?
B10 B13 B12 58.6(4) . . ?

loop_
_geom_bond_atom_site_label_1
_geom_bond_atom_site_label_2
_geom_bond_distance
_geom_bond_site_symmetry_2
_geom_bond_publ_flag
Co4 C1 1.998(6) . ?
Co4 C22 2.037(7) . ?
Co4 C23 2.044(7) . ?
Co4 C24 2.049(7) . ?
Co4 C20 2.059(7) . ?
Co4 C21 2.072(7) . ?
Co4 B10 2.136(7) . ?
Co4 B6 2.152(8) . ?
Co4 B7 2.179(7) . ?
Co4 B3 2.209(8) . ?
Co4 B2 2.249(8) . ?
C1 B2 1.536(10) . ?
C1 B3 1.541(10) . ?
C1 B5 1.709(9) . ?
C2 B2 1.582(9) . ?
C3 B3 1.581(10) . ?
C5 B5 1.587(10) . ?
C6 B6 1.581(9) . ?
C8 B8 1.595(9) . ?
C9 B12 1.660(10) . ?
C9 B6 1.701(9) . ?
C9 B11 1.701(10) . ?
C9 B2 1.703(10) . ?
C9 B5 1.893(10) . ?
C11 B11 1.602(9) . ?
C12 B12 1.600(9) . ?
C13 B13 1.585(9) . ?
C20 C24 1.379(10) . ?
C20 C21 1.414(10) . ?
C21 C22 1.383(11) . ?
C22 C23 1.405(10) . ?
C23 C24 1.386(11) . ?
B2 B6 1.876(11) . ?
B2 B5 2.001(11) . ?
B3 B7 1.802(11) . ?
B3 B8 1.816(10) . ?
B3 B5 2.068(12) . ?
B5 B11 1.831(12) . ?
B5 B8 1.909(11) . ?
B6 B12 1.757(10) . ?
B6 B10 1.764(10) . ?
B7 B13 1.750(10) . ?
B7 B8 1.754(10) . ?
B7 B10 1.781(10) . ?
B8 B11 1.752(12) . ?
B8 B13 1.779(11) . ?
B10 B12 1.765(9) . ?
B10 B13 1.799(9) . ?
B11 B13 1.793(11) . ?
B11 B12 1.815(11) . ?
B12 B13 1.805(10) . ?
